data_4323976
loop_
_publ_author_name
'Chwanchin Wang'
'Timothy Hughbanks'

_publ_section_title
;
 New Zr6MTe2 (M = Mn, Fe, Co, Ni, Ru, Pt), Zr6Fe0.6Se2.4, and
 Zr6Fe0.57S2.43 Intermetallics: Structural Links between Binary (Zr,Hf)3M
 Alloys and Porous Metal-Rich Tellurides
;
_journal_name_full 'Inorganic Chemistry'
_journal_page_first 6987
_journal_page_last 6994
_journal_paper_doi 10.1021/ic960610t
_journal_volume 35
_journal_year 1996
_chemical_formula_sum 'Fe0.6 Se2.4 Zr6'
_chemical_formula_weight 770.33
_chemical_name_systematic
; 
 ? 
;
_space_group_IT_number 58
_symmetry_cell_setting orthorhombic
_symmetry_space_group_name_Hall '-P 2 2n'
_symmetry_space_group_name_H-M 'P n n m'
_atom_sites_solution_hydrogens geom
_atom_sites_solution_primary direct
_atom_sites_solution_secondary difmap
_audit_creation_method SHELXL
_cell_angle_alpha 90.00
_cell_angle_beta 90.00
_cell_angle_gamma 90.00
_cell_formula_units_Z 4
_cell_length_a 12.737(2)
_cell_length_b 15.780(2)
_cell_length_c 3.5809(6)
_cell_measurement_reflns_used 11
_cell_measurement_temperature 293(2)
_cell_measurement_theta_max 33
_cell_measurement_theta_min 15
_cell_volume 719.72(19)
_computing_structure_refinement 'SHELXL-93 (Sheldrick, 1993)'
_computing_structure_solution 'SHELXS-86 (Sheldrick, 1990)'
_diffrn_ambient_temperature 293(2)
_diffrn_radiation_monochromator graphite
_diffrn_radiation_source 'fine-focus sealed tube'
_diffrn_radiation_type MoK\a
_diffrn_radiation_wavelength 0.71073
_diffrn_reflns_av_R_equivalents 0.1035
_diffrn_reflns_av_sigmaI/netI 0.0538
_diffrn_reflns_limit_h_max 15
_diffrn_reflns_limit_h_min -15
_diffrn_reflns_limit_k_max 18
_diffrn_reflns_limit_k_min -18
_diffrn_reflns_limit_l_max 4
_diffrn_reflns_limit_l_min -4
_diffrn_reflns_number 4961
_diffrn_reflns_theta_max 25.00
_diffrn_reflns_theta_min 2.05
_diffrn_standards_interval_count 97
_diffrn_standards_number 3
_exptl_absorpt_coefficient_mu 21.551
_exptl_absorpt_correction_T_max 0.968
_exptl_absorpt_correction_T_min 0.400
_exptl_absorpt_correction_type empirical
_exptl_crystal_colour Black
_exptl_crystal_density_diffrn 7.109
_exptl_crystal_F_000 1349
_exptl_crystal_size_max 0.18
_exptl_crystal_size_mid 0.06
_exptl_crystal_size_min 0.04
_refine_diff_density_max 4.339
_refine_diff_density_min -1.276
_refine_diff_density_rms 0.396
_refine_ls_extinction_coef 0.0012(2)
_refine_ls_extinction_expression Fc^*^=kFc[1+0.001xFc^2^\l^3^/sin(2\q)]^-1/4^
_refine_ls_extinction_method SHELXL
_refine_ls_goodness_of_fit_all 1.086
_refine_ls_goodness_of_fit_obs 1.143
_refine_ls_matrix_type full
_refine_ls_number_parameters 58
_refine_ls_number_reflns 751
_refine_ls_number_restraints 1
_refine_ls_restrained_S_all 1.085
_refine_ls_restrained_S_obs 1.142
_refine_ls_R_factor_all 0.0572
_refine_ls_R_factor_obs 0.0377
_refine_ls_shift/esd_max 0.001
_refine_ls_shift/esd_mean 0.000
_refine_ls_structure_factor_coef Fsqd
_refine_ls_weighting_details 'w=1/[\s^2^(Fo^2^)+(0.0264P)^2^+7.7386P] where P=(Fo^2^+2Fc^2^)/3'
_refine_ls_weighting_scheme calc
_refine_ls_wR_factor_all 0.0782
_refine_ls_wR_factor_obs 0.0716
_reflns_number_observed 581
_reflns_number_total 751
_reflns_observed_criterion >2sigma(I)
_cod_data_source_file ic960610t_2.cif
_cod_data_source_block Zr6Fe0.6Se2.4
_cod_depositor_comments
;
The following automatic conversions were performed:

'_refine_ls_weighting_scheme' value 'calc
w=1/[\s^2^(Fo^2^)+(0.0264P)^2^+7.7386P] where P=(Fo^2^+2Fc^2^)/3' was
changed to 'calc'. New tag '_refine_ls_weighting_details' was
created. The value of the new tag was set to
'w=1/[\s^2^(Fo^2^)+(0.0264P)^2^+7.7386P] where P=(Fo^2^+2Fc^2^)/3'.

Automatic conversion script
Id: cif_fix_values 3143 2015-03-26 13:38:13Z robertas 
;
_cod_original_cell_volume 719.7(2)
_cod_original_formula_sum 'Fe0.60 Se2.40 Zr6'
_cod_database_code 4323976

loop_
_symmetry_equiv_pos_as_xyz
'x, y, z'
'-x, -y, z'
'-x+1/2, y+1/2, -z+1/2'
'x+1/2, -y+1/2, -z+1/2'
'-x, -y, -z'
'x, y, -z'
'x-1/2, -y-1/2, z-1/2'
'-x-1/2, y-1/2, z-1/2'

loop_
_atom_site_aniso_label
_atom_site_aniso_U_11
_atom_site_aniso_U_22
_atom_site_aniso_U_33
_atom_site_aniso_U_23
_atom_site_aniso_U_13
_atom_site_aniso_U_12
Zr1 0.0086(9) 0.0073(8) 0.0083(8) 0.000 0.000 0.0012(7)
Zr2 0.0067(9) 0.0051(8) 0.0116(9) 0.000 0.000 -0.0002(6)
Zr3 0.0060(9) 0.0067(8) 0.0207(10) 0.000 0.000 0.0011(6)
Zr4 0.0056(9) 0.0073(8) 0.0089(8) 0.000 0.000 0.0012(6)
Zr5 0.0195(10) 0.0061(8) 0.0150(9) 0.000 0.000 -0.0030(7)
Zr6 0.0065(9) 0.0041(8) 0.0179(9) 0.000 0.000 0.0015(7)
Se1 0.0068(9) 0.0060(8) 0.0099(9) 0.000 0.000 -0.0004(7)
Se2 0.0092(9) 0.0060(8) 0.0089(9) 0.000 0.000 0.0010(7)
Se3 0.0096(14) 0.0122(14) 0.0154(15) 0.000 0.000 0.0023(9)
Fe1 0.0096(14) 0.0122(14) 0.0154(15) 0.000 0.000 0.0023(9)

loop_
_atom_site_label
_atom_site_type_symbol
_atom_site_fract_x
_atom_site_fract_y
_atom_site_fract_z
_atom_site_U_iso_or_equiv
_atom_site_thermal_displace_type
_atom_site_occupancy
_atom_site_calc_flag
_atom_site_refinement_flags
_atom_site_disorder_group
Zr1 Zr 0.11867(13) 0.07956(10) 0.0000 0.0081(4) Uani 1 d S .
Zr2 Zr 0.19697(13) 0.29819(10) 0.0000 0.0078(4) Uani 1 d S .
Zr3 Zr 0.47336(13) 0.89574(11) 0.0000 0.0111(4) Uani 1 d S .
Zr4 Zr 0.08565(12) 0.75471(10) 0.0000 0.0072(4) Uani 1 d S .
Zr5 Zr 0.16344(15) 0.51798(11) 0.0000 0.0135(4) Uani 1 d S .
Zr6 Zr 0.41305(12) 0.42143(10) 0.0000 0.0095(4) Uani 1 d S .
Se1 Se 0.31344(13) 0.15176(10) 0.0000 0.0076(4) Uani 1 d S .
Se2 Se 0.42913(13) 0.70972(10) 0.0000 0.0081(4) Uani 1 d S .
Se3 Se 0.2435(2) 0.91426(14) 0.0000 0.0124(10) Uani 0.39(5) d SP .
Fe1 Fe 0.2435(2) 0.91426(14) 0.0000 0.0124(10) Uani 0.61(5) d SP .

loop_
_atom_type_symbol
_atom_type_description
_atom_type_scat_dispersion_real
_atom_type_scat_dispersion_imag
_atom_type_scat_source
Fe Fe 0.3463 0.8444 'International Tables Vol C Tables 4.2.6.8 and 6.1.1.4'
Se Se -0.0929 2.2259 'International Tables Vol C Tables 4.2.6.8 and 6.1.1.4'
Zr Zr -2.9673 0.5597 'International Tables Vol C Tables 4.2.6.8 and 6.1.1.4'

loop_
_geom_angle_atom_site_label_1
_geom_angle_atom_site_label_2
_geom_angle_atom_site_label_3
_geom_angle
_geom_angle_site_symmetry_1
_geom_angle_site_symmetry_3
_geom_angle_publ_flag
Se1 Zr1 Se2 83.75(6) . 3_545 ?
Se1 Zr1 Se2 83.75(6) . 3_544 ?
Se2 Zr1 Se2 79.78(6) 3_545 3_544 ?
Se1 Zr1 Fe1 83.30(7) . 1_545 ?
Se2 Zr1 Fe1 137.87(4) 3_545 1_545 ?
Se2 Zr1 Fe1 137.87(4) 3_544 1_545 ?
Se1 Zr1 Se3 83.30(7) . 1_545 ?
Se2 Zr1 Se3 137.87(4) 3_545 1_545 ?
Se2 Zr1 Se3 137.87(4) 3_544 1_545 ?
Fe1 Zr1 Se3 0.00(8) 1_545 1_545 ?
Se1 Zr1 Zr6 117.05(6) . 3_544 ?
Se2 Zr1 Zr6 159.20(8) 3_545 3_544 ?
Se2 Zr1 Zr6 101.15(4) 3_544 3_544 ?
Fe1 Zr1 Zr6 51.69(5) 1_545 3_544 ?
Se3 Zr1 Zr6 51.69(5) 1_545 3_544 ?
Se1 Zr1 Zr6 117.05(6) . 3_545 ?
Se2 Zr1 Zr6 101.15(4) 3_545 3_545 ?
Se2 Zr1 Zr6 159.20(8) 3_544 3_545 ?
Fe1 Zr1 Zr6 51.69(5) 1_545 3_545 ?
Se3 Zr1 Zr6 51.69(5) 1_545 3_545 ?
Zr6 Zr1 Zr6 70.62(5) 3_544 3_545 ?
Se1 Zr1 Zr6 138.78(4) . 7_565 ?
Se2 Zr1 Zr6 100.69(6) 3_545 7_565 ?
Se2 Zr1 Zr6 57.43(5) 3_544 7_565 ?
Fe1 Zr1 Zr6 115.18(6) 1_545 7_565 ?
Se3 Zr1 Zr6 115.18(6) 1_545 7_565 ?
Zr6 Zr1 Zr6 64.03(6) 3_544 7_565 ?
Zr6 Zr1 Zr6 102.39(6) 3_545 7_565 ?
Se1 Zr1 Zr6 138.78(4) . 7_566 ?
Se2 Zr1 Zr6 57.43(5) 3_545 7_566 ?
Se2 Zr1 Zr6 100.69(6) 3_544 7_566 ?
Fe1 Zr1 Zr6 115.18(6) 1_545 7_566 ?
Se3 Zr1 Zr6 115.18(6) 1_545 7_566 ?
Zr6 Zr1 Zr6 102.39(6) 3_544 7_566 ?
Zr6 Zr1 Zr6 64.03(6) 3_545 7_566 ?
Zr6 Zr1 Zr6 68.72(5) 7_565 7_566 ?
Se1 Zr1 Zr5 52.06(5) . 3_545 ?
Se2 Zr1 Zr5 92.86(5) 3_545 3_545 ?
Se2 Zr1 Zr5 135.80(7) 3_544 3_545 ?
Fe1 Zr1 Zr5 48.65(5) 1_545 3_545 ?
Se3 Zr1 Zr5 48.65(5) 1_545 3_545 ?
Zr6 Zr1 Zr5 100.28(6) 3_544 3_545 ?
Zr6 Zr1 Zr5 64.99(5) 3_545 3_545 ?
Zr6 Zr1 Zr5 163.26(7) 7_565 3_545 ?
Zr6 Zr1 Zr5 111.75(3) 7_566 3_545 ?
Se1 Zr1 Zr5 52.06(5) . 3_544 ?
Se2 Zr1 Zr5 135.80(7) 3_545 3_544 ?
Se2 Zr1 Zr5 92.86(5) 3_544 3_544 ?
Fe1 Zr1 Zr5 48.65(5) 1_545 3_544 ?
Se3 Zr1 Zr5 48.65(5) 1_545 3_544 ?
Zr6 Zr1 Zr5 64.99(5) 3_544 3_544 ?
Zr6 Zr1 Zr5 100.28(6) 3_545 3_544 ?
Zr6 Zr1 Zr5 111.75(3) 7_565 3_544 ?
Zr6 Zr1 Zr5 163.26(7) 7_566 3_544 ?
Zr5 Zr1 Zr5 62.67(5) 3_545 3_544 ?
Se1 Zr1 Zr1 90.0 . 1_556 ?
Se2 Zr1 Zr1 50.11(3) 3_545 1_556 ?
Se2 Zr1 Zr1 129.89(3) 3_544 1_556 ?
Fe1 Zr1 Zr1 90.0 1_545 1_556 ?
Se3 Zr1 Zr1 90.0 1_545 1_556 ?
Zr6 Zr1 Zr1 125.31(3) 3_544 1_556 ?
Zr6 Zr1 Zr1 54.69(3) 3_545 1_556 ?
Zr6 Zr1 Zr1 124.36(2) 7_565 1_556 ?
Zr6 Zr1 Zr1 55.64(2) 7_566 1_556 ?
Zr5 Zr1 Zr1 58.66(2) 3_545 1_556 ?
Zr5 Zr1 Zr1 121.34(2) 3_544 1_556 ?
Fe1 Zr2 Se3 0.00(11) 3_545 3_545 ?
Fe1 Zr2 Fe1 84.18(8) 3_545 3_544 ?
Se3 Zr2 Fe1 84.18(8) 3_545 3_544 ?
Fe1 Zr2 Se3 84.18(8) 3_545 3_544 ?
Se3 Zr2 Se3 84.18(8) 3_545 3_544 ?
Fe1 Zr2 Se3 0.00(11) 3_544 3_544 ?
Fe1 Zr2 Se1 115.07(7) 3_545 . ?
Se3 Zr2 Se1 115.07(7) 3_545 . ?
Fe1 Zr2 Se1 115.07(7) 3_544 . ?
Se3 Zr2 Se1 115.07(7) 3_544 . ?
Fe1 Zr2 Se2 159.99(9) 3_545 3_544 ?
Se3 Zr2 Se2 159.99(9) 3_545 3_544 ?
Fe1 Zr2 Se2 94.39(4) 3_544 3_544 ?
Se3 Zr2 Se2 94.39(4) 3_544 3_544 ?
Se1 Zr2 Se2 83.66(6) . 3_544 ?
Fe1 Zr2 Se2 94.39(4) 3_545 3_545 ?
Se3 Zr2 Se2 94.39(4) 3_545 3_545 ?
Fe1 Zr2 Se2 159.99(9) 3_544 3_545 ?
Se3 Zr2 Se2 159.99(9) 3_544 3_545 ?
Se1 Zr2 Se2 83.66(6) . 3_545 ?
Se2 Zr2 Se2 80.15(6) 3_544 3_545 ?
Fe1 Zr2 Zr3 103.72(7) 3_545 3_544 ?
Se3 Zr2 Zr3 103.72(7) 3_545 3_544 ?
Fe1 Zr2 Zr3 59.24(6) 3_544 3_544 ?
Se3 Zr2 Zr3 59.24(6) 3_544 3_544 ?
Se1 Zr2 Zr3 140.31(4) . 3_544 ?
Se2 Zr2 Zr3 59.39(5) 3_544 3_544 ?
Se2 Zr2 Zr3 102.11(6) 3_545 3_544 ?
Fe1 Zr2 Zr3 59.24(6) 3_545 3_545 ?
Se3 Zr2 Zr3 59.24(6) 3_545 3_545 ?
Fe1 Zr2 Zr3 103.72(7) 3_544 3_545 ?
Se3 Zr2 Zr3 103.72(7) 3_544 3_545 ?
Se1 Zr2 Zr3 140.31(4) . 3_545 ?
Se2 Zr2 Zr3 102.11(6) 3_544 3_545 ?
Se2 Zr2 Zr3 59.39(5) 3_545 3_545 ?
Zr3 Zr2 Zr3 67.89(5) 3_544 3_545 ?
Fe1 Zr2 Zr4 63.26(6) 3_545 3_545 ?
Se3 Zr2 Zr4 63.26(6) 3_545 3_545 ?
Fe1 Zr2 Zr4 105.23(7) 3_544 3_545 ?
Se3 Zr2 Zr4 105.23(7) 3_544 3_545 ?
Se1 Zr2 Zr4 52.00(4) . 3_545 ?
Se2 Zr2 Zr4 135.62(7) 3_544 3_545 ?
Se2 Zr2 Zr4 91.73(5) 3_545 3_545 ?
Zr3 Zr2 Zr4 161.97(7) 3_544 3_545 ?
Zr3 Zr2 Zr4 110.93(3) 3_545 3_545 ?
Fe1 Zr2 Zr4 105.23(7) 3_545 3_544 ?
Se3 Zr2 Zr4 105.23(7) 3_545 3_544 ?
Fe1 Zr2 Zr4 63.26(6) 3_544 3_544 ?
Se3 Zr2 Zr4 63.26(6) 3_544 3_544 ?
Se1 Zr2 Zr4 52.00(4) . 3_544 ?
Se2 Zr2 Zr4 91.73(5) 3_544 3_544 ?
Se2 Zr2 Zr4 135.62(7) 3_545 3_544 ?
Zr3 Zr2 Zr4 110.93(3) 3_544 3_544 ?
Zr3 Zr2 Zr4 161.97(7) 3_545 3_544 ?
Zr4 Zr2 Zr4 64.23(4) 3_545 3_544 ?
Fe1 Zr2 Zr6 51.14(5) 3_545 . ?
Se3 Zr2 Zr6 51.14(5) 3_545 . ?
Fe1 Zr2 Zr6 51.14(5) 3_544 . ?
Se3 Zr2 Zr6 51.14(5) 3_544 . ?
Se1 Zr2 Zr6 92.54(6) . . ?
Se2 Zr2 Zr6 139.58(3) 3_544 . ?
Se2 Zr2 Zr6 139.58(3) 3_545 . ?
Zr3 Zr2 Zr6 105.99(5) 3_544 . ?
Zr3 Zr2 Zr6 105.99(5) 3_545 . ?
Zr4 Zr2 Zr6 56.37(4) 3_545 . ?
Zr4 Zr2 Zr6 56.37(4) 3_544 . ?
Se1 Zr3 Fe1 170.27(8) 5_665 . ?
Se1 Zr3 Se3 170.27(8) 5_665 . ?
Fe1 Zr3 Se3 0.00(8) . . ?
Se1 Zr3 Se2 85.43(6) 5_665 . ?
Fe1 Zr3 Se2 84.84(7) . . ?
Se3 Zr3 Se2 84.84(7) . . ?
Se1 Zr3 Zr5 134.00(5) 5_665 3 ?
Fe1 Zr3 Zr5 52.41(5) . 3 ?
Se3 Zr3 Zr5 52.41(5) . 3 ?
Se2 Zr3 Zr5 119.75(6) . 3 ?
Se1 Zr3 Zr5 134.00(5) 5_665 3_554 ?
Fe1 Zr3 Zr5 52.41(5) . 3_554 ?
Se3 Zr3 Zr5 52.41(5) . 3_554 ?
Se2 Zr3 Zr5 119.75(6) . 3_554 ?
Zr5 Zr3 Zr5 69.12(5) 3 3_554 ?
Se1 Zr3 Zr2 121.63(6) 5_665 3_554 ?
Fe1 Zr3 Zr2 51.28(5) . 3_554 ?
Se3 Zr3 Zr2 51.28(5) . 3_554 ?
Se2 Zr3 Zr2 53.20(4) . 3_554 ?
Zr5 Zr3 Zr2 103.69(6) 3 3_554 ?
Zr5 Zr3 Zr2 66.62(5) 3_554 3_554 ?
Se1 Zr3 Zr2 121.63(6) 5_665 3 ?
Fe1 Zr3 Zr2 51.28(5) . 3 ?
Se3 Zr3 Zr2 51.28(5) . 3 ?
Se2 Zr3 Zr2 53.20(4) . 3 ?
Zr5 Zr3 Zr2 66.62(5) 3 3 ?
Zr5 Zr3 Zr2 103.69(6) 3_554 3 ?
Zr2 Zr3 Zr2 67.89(5) 3_554 3 ?
Se1 Zr3 Zr4 52.46(4) 5_665 7_675 ?
Fe1 Zr3 Zr4 120.18(6) . 7_675 ?
Se3 Zr3 Zr4 120.18(6) . 7_675 ?
Se2 Zr3 Zr4 51.32(4) . 7_675 ?
Zr5 Zr3 Zr4 170.68(7) 3 7_675 ?
Zr5 Zr3 Zr4 111.79(3) 3_554 7_675 ?
Zr2 Zr3 Zr4 69.20(4) 3_554 7_675 ?
Zr2 Zr3 Zr4 104.53(6) 3 7_675 ?
Se1 Zr3 Zr4 52.46(4) 5_665 7_676 ?
Fe1 Zr3 Zr4 120.18(6) . 7_676 ?
Se3 Zr3 Zr4 120.18(6) . 7_676 ?
Se2 Zr3 Zr4 51.32(4) . 7_676 ?
Zr5 Zr3 Zr4 111.79(3) 3 7_676 ?
Zr5 Zr3 Zr4 170.68(7) 3_554 7_676 ?
Zr2 Zr3 Zr4 104.53(6) 3_554 7_676 ?
Zr2 Zr3 Zr4 69.20(4) 3 7_676 ?
Zr4 Zr3 Zr4 65.73(5) 7_675 7_676 ?
Se1 Zr3 Zr5 53.37(5) 5_665 7_676 ?
Fe1 Zr3 Zr5 133.48(6) . 7_676 ?
Se3 Zr3 Zr5 133.48(6) . 7_676 ?
Se2 Zr3 Zr5 122.86(6) . 7_676 ?
Zr5 Zr3 Zr5 81.10(6) 3 7_676 ?
Zr5 Zr3 Zr5 117.39(6) 3_554 7_676 ?
Zr2 Zr3 Zr5 174.85(7) 3_554 7_676 ?
Zr2 Zr3 Zr5 113.01(3) 3 7_676 ?
Zr4 Zr3 Zr5 105.83(6) 7_675 7_676 ?
Zr4 Zr3 Zr5 71.63(5) 7_676 7_676 ?
Se1 Zr3 Zr5 53.37(5) 5_665 7_675 ?
Fe1 Zr3 Zr5 133.48(6) . 7_675 ?
Se3 Zr3 Zr5 133.48(6) . 7_675 ?
Se2 Zr3 Zr5 122.86(6) . 7_675 ?
Zr5 Zr3 Zr5 117.39(6) 3 7_675 ?
Zr5 Zr3 Zr5 81.10(6) 3_554 7_675 ?
Zr2 Zr3 Zr5 113.01(3) 3_554 7_675 ?
Zr2 Zr3 Zr5 174.85(7) 3 7_675 ?
Zr4 Zr3 Zr5 71.63(5) 7_675 7_675 ?
Zr4 Zr3 Zr5 105.83(6) 7_676 7_675 ?
Zr5 Zr3 Zr5 65.61(5) 7_676 7_675 ?
Se2 Zr4 Se2 81.69(7) 7_575 7_576 ?
Se2 Zr4 Se1 92.05(4) 7_575 3_554 ?
Se2 Zr4 Se1 153.02(8) 7_576 3_554 ?
Se2 Zr4 Se1 153.02(8) 7_575 3 ?
Se2 Zr4 Se1 92.05(4) 7_576 3 ?
Se1 Zr4 Se1 81.68(6) 3_554 3 ?
Se2 Zr4 Zr6 101.67(6) 7_575 3 ?
Se2 Zr4 Zr6 57.74(5) 7_576 3 ?
Se1 Zr4 Zr6 148.86(7) 3_554 3 ?
Se1 Zr4 Zr6 96.90(4) 3 3 ?
Se2 Zr4 Zr6 57.74(5) 7_575 3_554 ?
Se2 Zr4 Zr6 101.67(6) 7_576 3_554 ?
Se1 Zr4 Zr6 96.90(4) 3_554 3_554 ?
Se1 Zr4 Zr6 148.86(7) 3 3_554 ?
Zr6 Zr4 Zr6 68.47(5) 3 3_554 ?
Se2 Zr4 Fe1 107.11(6) 7_575 . ?
Se2 Zr4 Fe1 107.11(6) 7_576 . ?
Se1 Zr4 Fe1 99.82(6) 3_554 . ?
Se1 Zr4 Fe1 99.82(6) 3 . ?
Zr6 Zr4 Fe1 49.52(4) 3 . ?
Zr6 Zr4 Fe1 49.52(4) 3_554 . ?
Se2 Zr4 Se3 107.11(6) 7_575 . ?
Se2 Zr4 Se3 107.11(6) 7_576 . ?
Se1 Zr4 Se3 99.82(6) 3_554 . ?
Se1 Zr4 Se3 99.82(6) 3 . ?
Zr6 Zr4 Se3 49.52(4) 3 . ?
Zr6 Zr4 Se3 49.52(4) 3_554 . ?
Fe1 Zr4 Se3 0.00(8) . . ?
Se2 Zr4 Zr3 58.47(5) 7_575 7_575 ?
Se2 Zr4 Zr3 100.77(6) 7_576 7_575 ?
Se1 Zr4 Zr3 54.67(5) 3_554 7_575 ?
Se1 Zr4 Zr3 97.55(6) 3 7_575 ?
Zr6 Zr4 Zr3 154.47(7) 3 7_575 ?
Zr6 Zr4 Zr3 106.96(4) 3_554 7_575 ?
Fe1 Zr4 Zr3 146.38(3) . 7_575 ?
Se3 Zr4 Zr3 146.38(3) . 7_575 ?
Se2 Zr4 Zr3 100.77(6) 7_575 7_576 ?
Se2 Zr4 Zr3 58.47(5) 7_576 7_576 ?
Se1 Zr4 Zr3 97.55(6) 3_554 7_576 ?
Se1 Zr4 Zr3 54.67(5) 3 7_576 ?
Zr6 Zr4 Zr3 106.96(4) 3 7_576 ?
Zr6 Zr4 Zr3 154.47(7) 3_554 7_576 ?
Fe1 Zr4 Zr3 146.38(3) . 7_576 ?
Se3 Zr4 Zr3 146.38(3) . 7_576 ?
Zr3 Zr4 Zr3 65.73(5) 7_575 7_576 ?
Se2 Zr4 Zr2 154.76(7) 7_575 3 ?
Se2 Zr4 Zr2 102.07(4) 7_576 3 ?
Se1 Zr4 Zr2 94.74(6) 3_554 3 ?
Se1 Zr4 Zr2 52.21(5) 3 3 ?
Zr6 Zr4 Zr2 61.85(4) 3 3 ?
Zr6 Zr4 Zr2 97.26(5) 3_554 3 ?
Fe1 Zr4 Zr2 47.76(4) . 3 ?
Se3 Zr4 Zr2 47.76(4) . 3 ?
Zr3 Zr4 Zr2 142.32(6) 7_575 3 ?
Zr3 Zr4 Zr2 102.38(4) 7_576 3 ?
Se2 Zr4 Zr2 102.07(4) 7_575 3_554 ?
Se2 Zr4 Zr2 154.76(7) 7_576 3_554 ?
Se1 Zr4 Zr2 52.21(5) 3_554 3_554 ?
Se1 Zr4 Zr2 94.74(6) 3 3_554 ?
Zr6 Zr4 Zr2 97.26(5) 3 3_554 ?
Zr6 Zr4 Zr2 61.85(4) 3_554 3_554 ?
Fe1 Zr4 Zr2 47.76(4) . 3_554 ?
Se3 Zr4 Zr2 47.76(4) . 3_554 ?
Zr3 Zr4 Zr2 102.38(4) 7_575 3_554 ?
Zr3 Zr4 Zr2 142.32(6) 7_576 3_554 ?
Zr2 Zr4 Zr2 64.23(4) 3 3_554 ?
Fe1 Zr5 Se3 0.00(11) 3_544 3_544 ?
Fe1 Zr5 Fe1 83.09(8) 3_544 3_545 ?
Se3 Zr5 Fe1 83.09(8) 3_544 3_545 ?
Fe1 Zr5 Se3 83.09(8) 3_544 3_545 ?
Se3 Zr5 Se3 83.09(8) 3_544 3_545 ?
Fe1 Zr5 Se3 0.00(11) 3_545 3_545 ?
Fe1 Zr5 Se1 147.13(9) 3_544 3 ?
Se3 Zr5 Se1 147.13(9) 3_544 3 ?
Fe1 Zr5 Se1 89.24(5) 3_545 3 ?
Se3 Zr5 Se1 89.24(5) 3_545 3 ?
Fe1 Zr5 Se1 89.24(5) 3_544 3_554 ?
Se3 Zr5 Se1 89.24(5) 3_544 3_554 ?
Fe1 Zr5 Se1 147.13(9) 3_545 3_554 ?
Se3 Zr5 Se1 147.13(9) 3_545 3_554 ?
Se1 Zr5 Se1 80.06(6) 3 3_554 ?
Fe1 Zr5 Zr3 59.71(6) 3_544 3_544 ?
Se3 Zr5 Zr3 59.71(6) 3_544 3_544 ?
Fe1 Zr5 Zr3 104.36(7) 3_545 3_544 ?
Se3 Zr5 Zr3 104.36(7) 3_545 3_544 ?
Se1 Zr5 Zr3 152.47(8) 3 3_544 ?
Se1 Zr5 Zr3 99.03(4) 3_554 3_544 ?
Fe1 Zr5 Zr3 104.36(7) 3_544 3_545 ?
Se3 Zr5 Zr3 104.36(7) 3_544 3_545 ?
Fe1 Zr5 Zr3 59.71(6) 3_545 3_545 ?
Se3 Zr5 Zr3 59.71(6) 3_545 3_545 ?
Se1 Zr5 Zr3 99.03(4) 3 3_545 ?
Se1 Zr5 Zr3 152.47(8) 3_554 3_545 ?
Zr3 Zr5 Zr3 69.12(5) 3_544 3_545 ?
Fe1 Zr5 Zr3 102.24(4) 3_544 7_575 ?
Se3 Zr5 Zr3 102.24(4) 3_544 7_575 ?
Fe1 Zr5 Zr3 158.54(8) 3_545 7_575 ?
Se3 Zr5 Zr3 158.54(8) 3_545 7_575 ?
Se1 Zr5 Zr3 96.52(6) 3 7_575 ?
Se1 Zr5 Zr3 54.31(5) 3_554 7_575 ?
Zr3 Zr5 Zr3 62.61(6) 3_544 7_575 ?
Zr3 Zr5 Zr3 98.90(6) 3_545 7_575 ?
Fe1 Zr5 Zr3 158.54(8) 3_544 7_576 ?
Se3 Zr5 Zr3 158.54(8) 3_544 7_576 ?
Fe1 Zr5 Zr3 102.24(4) 3_545 7_576 ?
Se3 Zr5 Zr3 102.24(4) 3_545 7_576 ?
Se1 Zr5 Zr3 54.31(5) 3 7_576 ?
Se1 Zr5 Zr3 96.52(6) 3_554 7_576 ?
Zr3 Zr5 Zr3 98.90(6) 3_544 7_576 ?
Zr3 Zr5 Zr3 62.61(6) 3_545 7_576 ?
Zr3 Zr5 Zr3 65.61(5) 7_575 7_576 ?
Fe1 Zr5 Zr1 99.33(7) 3_544 3 ?
Se3 Zr5 Zr1 99.33(7) 3_544 3 ?
Fe1 Zr5 Zr1 58.15(6) 3_545 3 ?
Se3 Zr5 Zr1 58.15(6) 3_545 3 ?
Se1 Zr5 Zr1 50.67(5) 3 3 ?
Se1 Zr5 Zr1 92.02(6) 3_554 3 ?
Zr3 Zr5 Zr1 155.85(7) 3_544 3 ?
Zr3 Zr5 Zr1 108.81(3) 3_545 3 ?
Zr3 Zr5 Zr1 139.12(7) 7_575 3 ?
Zr3 Zr5 Zr1 101.10(4) 7_576 3 ?
Fe1 Zr5 Zr1 58.15(6) 3_544 3_554 ?
Se3 Zr5 Zr1 58.15(6) 3_544 3_554 ?
Fe1 Zr5 Zr1 99.33(7) 3_545 3_554 ?
Se3 Zr5 Zr1 99.33(7) 3_545 3_554 ?
Se1 Zr5 Zr1 92.02(6) 3 3_554 ?
Se1 Zr5 Zr1 50.67(5) 3_554 3_554 ?
Zr3 Zr5 Zr1 108.81(3) 3_544 3_554 ?
Zr3 Zr5 Zr1 155.85(7) 3_545 3_554 ?
Zr3 Zr5 Zr1 101.10(4) 7_575 3_554 ?
Zr3 Zr5 Zr1 139.12(7) 7_576 3_554 ?
Zr1 Zr5 Zr1 62.67(5) 3 3_554 ?
Fe1 Zr6 Se3 0.00(11) 3_544 3_544 ?
Fe1 Zr6 Fe1 83.74(8) 3_544 3_545 ?
Se3 Zr6 Fe1 83.74(8) 3_544 3_545 ?
Fe1 Zr6 Se3 83.74(8) 3_544 3_545 ?
Se3 Zr6 Se3 83.74(8) 3_544 3_545 ?
Fe1 Zr6 Se3 0.00(11) 3_545 3_545 ?
Fe1 Zr6 Se2 119.19(6) 3_544 5_665 ?
Se3 Zr6 Se2 119.19(6) 3_544 5_665 ?
Fe1 Zr6 Se2 119.19(6) 3_545 5_665 ?
Se3 Zr6 Se2 119.19(6) 3_545 5_665 ?
Fe1 Zr6 Zr1 108.84(7) 3_544 3 ?
Se3 Zr6 Zr1 108.84(7) 3_544 3 ?
Fe1 Zr6 Zr1 63.33(6) 3_545 3 ?
Se3 Zr6 Zr1 63.33(6) 3_545 3 ?
Se2 Zr6 Zr1 131.97(5) 5_665 3 ?
Fe1 Zr6 Zr1 63.33(6) 3_544 3_554 ?
Se3 Zr6 Zr1 63.33(6) 3_544 3_554 ?
Fe1 Zr6 Zr1 108.84(7) 3_545 3_554 ?
Se3 Zr6 Zr1 108.84(7) 3_545 3_554 ?
Se2 Zr6 Zr1 131.97(5) 5_665 3_554 ?
Zr1 Zr6 Zr1 70.62(5) 3 3_554 ?
Fe1 Zr6 Zr1 171.98(6) 3_544 7_666 ?
Se3 Zr6 Zr1 171.98(6) 3_544 7_666 ?
Fe1 Zr6 Zr1 103.70(4) 3_545 7_666 ?
Se3 Zr6 Zr1 103.70(4) 3_545 7_666 ?
Se2 Zr6 Zr1 54.64(4) 5_665 7_666 ?
Zr1 Zr6 Zr1 77.61(6) 3 7_666 ?
Zr1 Zr6 Zr1 115.97(6) 3_554 7_666 ?
Fe1 Zr6 Zr1 103.70(4) 3_544 7_665 ?
Se3 Zr6 Zr1 103.70(4) 3_544 7_665 ?
Fe1 Zr6 Zr1 171.98(6) 3_545 7_665 ?
Se3 Zr6 Zr1 171.98(6) 3_545 7_665 ?
Se2 Zr6 Zr1 54.64(4) 5_665 7_665 ?
Zr1 Zr6 Zr1 115.97(6) 3 7_665 ?
Zr1 Zr6 Zr1 77.61(6) 3_554 7_665 ?
Zr1 Zr6 Zr1 68.72(5) 7_666 7_665 ?
Fe1 Zr6 Zr4 66.01(6) 3_544 3_544 ?
Se3 Zr6 Zr4 66.01(6) 3_544 3_544 ?
Fe1 Zr6 Zr4 110.15(7) 3_545 3_544 ?
Se3 Zr6 Zr4 110.15(7) 3_545 3_544 ?
Se2 Zr6 Zr4 53.37(4) 5_665 3_544 ?
Zr1 Zr6 Zr4 172.67(7) 3 3_544 ?
Zr1 Zr6 Zr4 109.96(3) 3_554 3_544 ?
Zr1 Zr6 Zr4 108.01(6) 7_666 3_544 ?
Zr1 Zr6 Zr4 70.98(4) 7_665 3_544 ?
Fe1 Zr6 Zr4 110.15(7) 3_544 3_545 ?
Se3 Zr6 Zr4 110.15(7) 3_544 3_545 ?
Fe1 Zr6 Zr4 66.01(6) 3_545 3_545 ?
Se3 Zr6 Zr4 66.01(6) 3_545 3_545 ?
Se2 Zr6 Zr4 53.37(4) 5_665 3_545 ?
Zr1 Zr6 Zr4 109.96(3) 3 3_545 ?
Zr1 Zr6 Zr4 172.67(7) 3_554 3_545 ?
Zr1 Zr6 Zr4 70.98(4) 7_666 3_545 ?
Zr1 Zr6 Zr4 108.01(6) 7_665 3_545 ?
Zr4 Zr6 Zr4 68.47(5) 3_544 3_545 ?
Fe1 Zr6 Zr6 121.79(7) 3_544 5_665 ?
Se3 Zr6 Zr6 121.79(7) 3_544 5_665 ?
Fe1 Zr6 Zr6 121.79(7) 3_545 5_665 ?
Se3 Zr6 Zr6 121.79(7) 3_545 5_665 ?
Se2 Zr6 Zr6 94.06(7) 5_665 5_665 ?
Zr1 Zr6 Zr6 59.08(5) 3 5_665 ?
Zr1 Zr6 Zr6 59.08(5) 3_554 5_665 ?
Zr1 Zr6 Zr6 56.89(5) 7_666 5_665 ?
Zr1 Zr6 Zr6 56.89(5) 7_665 5_665 ?
Zr4 Zr6 Zr6 127.81(6) 3_544 5_665 ?
Zr4 Zr6 Zr6 127.81(6) 3_545 5_665 ?
Zr1 Se1 Zr4 132.39(5) . 3_545 ?
Zr1 Se1 Zr4 132.39(5) . 3_544 ?
Zr4 Se1 Zr4 81.68(6) 3_545 3_544 ?
Zr1 Se1 Zr2 81.97(6) . . ?
Zr4 Se1 Zr2 75.78(6) 3_545 . ?
Zr4 Se1 Zr2 75.78(6) 3_544 . ?
Zr1 Se1 Zr5 77.27(6) . 3_544 ?
Zr4 Se1 Zr5 145.17(8) 3_545 3_544 ?
Zr4 Se1 Zr5 88.83(5) 3_544 3_544 ?
Zr2 Se1 Zr5 134.05(5) . 3_544 ?
Zr1 Se1 Zr5 77.27(6) . 3_545 ?
Zr4 Se1 Zr5 88.83(5) 3_545 3_545 ?
Zr4 Se1 Zr5 145.17(8) 3_544 3_545 ?
Zr2 Se1 Zr5 134.05(5) . 3_545 ?
Zr5 Se1 Zr5 80.06(6) 3_544 3_545 ?
Zr1 Se1 Zr3 139.90(8) . 5_665 ?
Zr4 Se1 Zr3 72.86(5) 3_545 5_665 ?
Zr4 Se1 Zr3 72.86(5) 3_544 5_665 ?
Zr2 Se1 Zr3 138.13(8) . 5_665 ?
Zr5 Se1 Zr3 72.32(6) 3_544 5_665 ?
Zr5 Se1 Zr3 72.32(6) 3_545 5_665 ?
Zr4 Se2 Zr4 81.69(7) 7_676 7_675 ?
Zr4 Se2 Zr2 137.61(8) 7_676 3_554 ?
Zr4 Se2 Zr2 84.06(5) 7_675 3_554 ?
Zr4 Se2 Zr2 84.06(5) 7_676 3 ?
Zr4 Se2 Zr2 137.61(8) 7_675 3 ?
Zr2 Se2 Zr2 80.15(6) 3_554 3 ?
Zr4 Se2 Zr1 136.81(8) 7_676 3_554 ?
Zr4 Se2 Zr1 83.70(5) 7_675 3_554 ?
Zr2 Se2 Zr1 80.24(5) 3_554 3_554 ?
Zr2 Se2 Zr1 131.01(8) 3 3_554 ?
Zr4 Se2 Zr1 83.70(5) 7_676 3 ?
Zr4 Se2 Zr1 136.81(8) 7_675 3 ?
Zr2 Se2 Zr1 131.01(8) 3_554 3 ?
Zr2 Se2 Zr1 80.24(5) 3 3 ?
Zr1 Se2 Zr1 79.78(6) 3_554 3 ?
Zr4 Se2 Zr6 68.89(5) 7_676 5_665 ?
Zr4 Se2 Zr6 68.89(5) 7_675 5_665 ?
Zr2 Se2 Zr6 139.68(3) 3_554 5_665 ?
Zr2 Se2 Zr6 139.68(3) 3 5_665 ?
Zr1 Se2 Zr6 67.93(5) 3_554 5_665 ?
Zr1 Se2 Zr6 67.93(5) 3 5_665 ?
Zr4 Se2 Zr3 70.21(5) 7_676 . ?
Zr4 Se2 Zr3 70.21(5) 7_675 . ?
Zr2 Se2 Zr3 67.41(5) 3_554 . ?
Zr2 Se2 Zr3 67.41(5) 3 . ?
Zr1 Se2 Zr3 139.78(3) 3_554 . ?
Zr1 Se2 Zr3 139.78(3) 3 . ?
Zr6 Se2 Zr3 124.97(8) 5_665 . ?
Zr2 Se3 Zr2 84.18(8) 3_554 3 ?
Zr2 Se3 Zr6 78.02(5) 3_554 3_554 ?
Zr2 Se3 Zr6 133.42(10) 3 3_554 ?
Zr2 Se3 Zr6 133.42(10) 3_554 3 ?
Zr2 Se3 Zr6 78.02(5) 3 3 ?
Zr6 Se3 Zr6 83.75(8) 3_554 3 ?
Zr2 Se3 Zr5 137.36(10) 3_554 3 ?
Zr2 Se3 Zr5 81.18(5) 3 3 ?
Zr6 Se3 Zr5 138.02(10) 3_554 3 ?
Zr6 Se3 Zr5 81.84(5) 3 3 ?
Zr2 Se3 Zr5 81.18(5) 3_554 3_554 ?
Zr2 Se3 Zr5 137.36(10) 3 3_554 ?
Zr6 Se3 Zr5 81.84(5) 3_554 3_554 ?
Zr6 Se3 Zr5 138.02(10) 3 3_554 ?
Zr5 Se3 Zr5 83.09(8) 3 3_554 ?
Zr2 Se3 Zr3 69.48(6) 3_554 . ?
Zr2 Se3 Zr3 69.48(6) 3 . ?
Zr6 Se3 Zr3 138.07(4) 3_554 . ?
Zr6 Se3 Zr3 138.07(4) 3 . ?
Zr5 Se3 Zr3 67.88(6) 3 . ?
Zr5 Se3 Zr3 67.88(6) 3_554 . ?
Zr2 Se3 Zr1 137.15(4) 3_554 1_565 ?
Zr2 Se3 Zr1 137.15(4) 3 1_565 ?
Zr6 Se3 Zr1 64.97(6) 3_554 1_565 ?
Zr6 Se3 Zr1 64.97(6) 3 1_565 ?
Zr5 Se3 Zr1 73.19(6) 3 1_565 ?
Zr5 Se3 Zr1 73.19(6) 3_554 1_565 ?
Zr3 Se3 Zr1 127.07(9) . 1_565 ?
Zr2 Se3 Zr4 68.98(6) 3_554 . ?
Zr2 Se3 Zr4 68.98(6) 3 . ?
Zr6 Se3 Zr4 64.47(6) 3_554 . ?
Zr6 Se3 Zr4 64.47(6) 3 . ?
Zr5 Se3 Zr4 138.39(4) 3 . ?
Zr5 Se3 Zr4 138.39(4) 3_554 . ?
Zr3 Se3 Zr4 122.92(8) . . ?
Zr1 Se3 Zr4 110.02(8) 1_565 . ?
Zr2 Fe1 Zr2 84.18(8) 3_554 3 ?
Zr2 Fe1 Zr6 78.02(5) 3_554 3_554 ?
Zr2 Fe1 Zr6 133.42(10) 3 3_554 ?
Zr2 Fe1 Zr6 133.42(10) 3_554 3 ?
Zr2 Fe1 Zr6 78.02(5) 3 3 ?
Zr6 Fe1 Zr6 83.75(8) 3_554 3 ?
Zr2 Fe1 Zr5 137.36(10) 3_554 3 ?
Zr2 Fe1 Zr5 81.18(5) 3 3 ?
Zr6 Fe1 Zr5 138.02(10) 3_554 3 ?
Zr6 Fe1 Zr5 81.84(5) 3 3 ?
Zr2 Fe1 Zr5 81.18(5) 3_554 3_554 ?
Zr2 Fe1 Zr5 137.36(10) 3 3_554 ?
Zr6 Fe1 Zr5 81.84(5) 3_554 3_554 ?
Zr6 Fe1 Zr5 138.02(10) 3 3_554 ?
Zr5 Fe1 Zr5 83.09(8) 3 3_554 ?
Zr2 Fe1 Zr3 69.48(6) 3_554 . ?
Zr2 Fe1 Zr3 69.48(6) 3 . ?
Zr6 Fe1 Zr3 138.07(4) 3_554 . ?
Zr6 Fe1 Zr3 138.07(4) 3 . ?
Zr5 Fe1 Zr3 67.88(6) 3 . ?
Zr5 Fe1 Zr3 67.88(6) 3_554 . ?
Zr2 Fe1 Zr1 137.15(4) 3_554 1_565 ?
Zr2 Fe1 Zr1 137.15(4) 3 1_565 ?
Zr6 Fe1 Zr1 64.97(6) 3_554 1_565 ?
Zr6 Fe1 Zr1 64.97(6) 3 1_565 ?
Zr5 Fe1 Zr1 73.19(6) 3 1_565 ?
Zr5 Fe1 Zr1 73.19(6) 3_554 1_565 ?
Zr3 Fe1 Zr1 127.07(9) . 1_565 ?
Zr2 Fe1 Zr4 68.98(6) 3_554 . ?
Zr2 Fe1 Zr4 68.98(6) 3 . ?
Zr6 Fe1 Zr4 64.47(6) 3_554 . ?
Zr6 Fe1 Zr4 64.47(6) 3 . ?
Zr5 Fe1 Zr4 138.39(4) 3 . ?
Zr5 Fe1 Zr4 138.39(4) 3_554 . ?
Zr3 Fe1 Zr4 122.92(8) . . ?
Zr1 Fe1 Zr4 110.02(8) 1_565 . ?

loop_
_geom_bond_atom_site_label_1
_geom_bond_atom_site_label_2
_geom_bond_distance
_geom_bond_site_symmetry_2
_geom_bond_publ_flag
Zr1 Se1 2.730(2) . ?
Zr1 Se2 2.792(2) 3_545 ?
Zr1 Se2 2.792(2) 3_544 ?
Zr1 Fe1 3.055(3) 1_545 ?
Zr1 Se3 3.055(3) 1_545 ?
Zr1 Zr6 3.098(2) 3_544 ?
Zr1 Zr6 3.098(2) 3_545 ?
Zr1 Zr6 3.173(2) 7_565 ?
Zr1 Zr6 3.173(2) 7_566 ?
Zr1 Zr5 3.443(2) 3_545 ?
Zr1 Zr5 3.443(2) 3_544 ?
Zr1 Zr1 3.5810(10) 1_556 ?
Zr2 Fe1 2.671(2) 3_545 ?
Zr2 Se3 2.671(2) 3_545 ?
Zr2 Fe1 2.671(2) 3_544 ?
Zr2 Se3 2.671(2) 3_544 ?
Zr2 Se1 2.746(2) . ?
Zr2 Se2 2.781(2) 3_544 ?
Zr2 Se2 2.781(2) 3_545 ?
Zr2 Zr3 3.206(2) 3_544 ?
Zr2 Zr3 3.206(2) 3_545 ?
Zr2 Zr4 3.368(2) 3_545 ?
Zr2 Zr4 3.368(2) 3_544 ?
Zr2 Zr6 3.370(2) . ?
Zr3 Se1 2.817(2) 5_665 ?
Zr3 Fe1 2.942(3) . ?
Zr3 Se3 2.942(3) . ?
Zr3 Se2 2.989(2) . ?
Zr3 Zr5 3.156(2) 3 ?
Zr3 Zr5 3.156(2) 3_554 ?
Zr3 Zr2 3.207(2) 3_554 ?
Zr3 Zr2 3.207(2) 3 ?
Zr3 Zr4 3.300(2) 7_675 ?
Zr3 Zr4 3.300(2) 7_676 ?
Zr3 Zr5 3.305(2) 7_676 ?
Zr3 Zr5 3.305(2) 7_675 ?
Zr4 Se2 2.738(2) 7_575 ?
Zr4 Se2 2.738(2) 7_576 ?
Zr4 Se1 2.738(2) 3_554 ?
Zr4 Se1 2.738(2) 3 ?
Zr4 Zr6 3.182(2) 3 ?
Zr4 Zr6 3.182(2) 3_554 ?
Zr4 Fe1 3.222(3) . ?
Zr4 Se3 3.222(3) . ?
Zr4 Zr3 3.300(2) 7_575 ?
Zr4 Zr3 3.300(2) 7_576 ?
Zr4 Zr2 3.368(2) 3 ?
Zr4 Zr2 3.368(2) 3_554 ?
Zr5 Fe1 2.700(2) 3_544 ?
Zr5 Se3 2.700(2) 3_544 ?
Zr5 Fe1 2.700(2) 3_545 ?
Zr5 Se3 2.700(2) 3_545 ?
Zr5 Se1 2.784(2) 3 ?
Zr5 Se1 2.784(2) 3_554 ?
Zr5 Zr3 3.156(2) 3_544 ?
Zr5 Zr3 3.156(2) 3_545 ?
Zr5 Zr3 3.305(2) 7_575 ?
Zr5 Zr3 3.305(2) 7_576 ?
Zr5 Zr1 3.443(2) 3 ?
Zr5 Zr1 3.443(2) 3_554 ?
Zr6 Fe1 2.683(2) 3_544 ?
Zr6 Se3 2.683(2) 3_544 ?
Zr6 Fe1 2.683(2) 3_545 ?
Zr6 Se3 2.683(2) 3_545 ?
Zr6 Se2 2.885(2) 5_665 ?
Zr6 Zr1 3.098(2) 3 ?
Zr6 Zr1 3.098(2) 3_554 ?
Zr6 Zr1 3.173(2) 7_666 ?
Zr6 Zr1 3.173(2) 7_665 ?
Zr6 Zr4 3.182(2) 3_544 ?
Zr6 Zr4 3.182(2) 3_545 ?
Zr6 Zr6 3.325(3) 5_665 ?
Se1 Zr4 2.738(2) 3_545 ?
Se1 Zr4 2.738(2) 3_544 ?
Se1 Zr5 2.784(2) 3_544 ?
Se1 Zr5 2.784(2) 3_545 ?
Se1 Zr3 2.817(2) 5_665 ?
Se2 Zr4 2.738(2) 7_676 ?
Se2 Zr4 2.738(2) 7_675 ?
Se2 Zr2 2.781(2) 3_554 ?
Se2 Zr2 2.781(2) 3 ?
Se2 Zr1 2.792(2) 3_554 ?
Se2 Zr1 2.792(2) 3 ?
Se2 Zr6 2.885(2) 5_665 ?
Se3 Zr2 2.671(2) 3_554 ?
Se3 Zr2 2.671(2) 3 ?
Se3 Zr6 2.682(2) 3_554 ?
Se3 Zr6 2.682(2) 3 ?
Se3 Zr5 2.700(2) 3 ?
Se3 Zr5 2.700(2) 3_554 ?
Se3 Zr1 3.055(3) 1_565 ?
Fe1 Zr2 2.671(2) 3_554 ?
Fe1 Zr2 2.671(2) 3 ?
Fe1 Zr6 2.682(2) 3_554 ?
Fe1 Zr6 2.682(2) 3 ?
Fe1 Zr5 2.700(2) 3 ?
Fe1 Zr5 2.700(2) 3_554 ?
Fe1 Zr1 3.055(3) 1_565 ?
